data_2015395
loop_
_publ_author_name
'F\'abry, Jan'
'Du\<sek, Michal'
'Fejfarov\'a, Karla'
'Krupkov\'a, Radmila'
'Van\<ek, P\<remysl'
'C\'isa\<rov\'a, Ivana'

_publ_section_title
;
 Dirubidium fluorotrioxophosphate, Rb~2~PO~3~F, at 290 and 130K, and
 dicaesium fluorotrioxophosphate, Cs~2~PO~3~F, at 240 and 100K
;
_journal_coeditor_code SQ3009
_journal_issue 6
_journal_name_full 'Acta Crystallographica Section C'
_journal_page_first i49
_journal_page_last i52
_journal_paper_doi 10.1107/S0108270106016350
_journal_volume 62
_journal_year 2006
_chemical_formula_iupac 'Rb2 P O3 F'
_chemical_formula_moiety '2Rb+, F O3 P 2-'
_chemical_formula_sum 'F O3 P Rb2'
_chemical_formula_weight 268.9
_chemical_name_systematic
;
Di-rubidium fluorotrioxophosphate
;
_space_group_IT_number 62
_symmetry_cell_setting orthorhombic
_symmetry_space_group_name_Hall '-P 2ac 2n'
_symmetry_space_group_name_H-M 'P n m a'
_cell_angle_alpha 90
_cell_angle_beta 90
_cell_angle_gamma 90
_cell_formula_units_Z 4
_cell_length_a 7.8403(2)
_cell_length_b 6.1034(2)
_cell_length_c 10.4813(3)
_cell_measurement_reflns_used 4214
_cell_measurement_temperature 130.0(10)
_cell_measurement_theta_max 27.48
_cell_measurement_theta_min 1
_cell_volume 501.56(3)
_computing_cell_refinement 'HKL Scalepack (Otwinowski & Minor, 1997)'
_computing_data_collection 'COLLECT (Hooft, 1998)'
_computing_data_reduction 'HKL Denzo (Otwinowski & Minor, 1997) and Scalepack'
_computing_publication_material JANA2000
_computing_structure_refinement 'JANA2000 (Pet\<r\'i\<cek <i>et al.</i>,  2000)'
_computing_structure_solution 'SIR97 (Altomare <i>et al.</i>,  1999)'
_diffrn_ambient_temperature 130.0(10)
_diffrn_detector_area_resol_mean 9.091
_diffrn_measured_fraction_theta_full 1.0
_diffrn_measured_fraction_theta_max 1.0
_diffrn_measurement_device_type 'Nonius KappaCCD'
_diffrn_measurement_method
;
Rotation method data acquisition using \w scans
;
_diffrn_radiation_monochromator graphite
_diffrn_radiation_source 'fine-focus sealed tube'
_diffrn_radiation_type 'Mo K\a'
_diffrn_radiation_wavelength 0.71069
_diffrn_reflns_av_R_equivalents 0.0840
_diffrn_reflns_av_sigmaI/netI 0.0139
_diffrn_reflns_limit_h_max 10
_diffrn_reflns_limit_h_min -10
_diffrn_reflns_limit_k_max 7
_diffrn_reflns_limit_k_min -7
_diffrn_reflns_limit_l_max 13
_diffrn_reflns_limit_l_min -13
_diffrn_reflns_number 7775
_diffrn_reflns_reduction_process
; Integration of the CCD images was done by program Crysalis RED (2005)
The same program was used for indexing of the
crystal shape, its refinement and absorption correction.
;
_diffrn_reflns_theta_full 27.49
_diffrn_reflns_theta_max 27.49
_diffrn_reflns_theta_min 3.24
_diffrn_standards_number 0
_exptl_absorpt_coefficient_mu 19.746
_exptl_absorpt_correction_T_max 0.17909
_exptl_absorpt_correction_T_min 0.06696
_exptl_absorpt_correction_type gaussian
_exptl_absorpt_process_details '(Coppens, 1970)'
_exptl_crystal_colour colourless
_exptl_crystal_density_diffrn 3.55998(18)
_exptl_crystal_description prism
_exptl_crystal_F_000 488
_exptl_crystal_size_max 0.18
_exptl_crystal_size_mid 0.15
_exptl_crystal_size_min 0.12
_refine_diff_density_max 0.83
_refine_diff_density_min -0.71
_refine_ls_extinction_coef 0.111(12)
_refine_ls_extinction_method 'B-C type 1 Lorentzian isotropic (Becker & Coppens, 1974)'
_refine_ls_goodness_of_fit_ref 1.39
_refine_ls_hydrogen_treatment undef
_refine_ls_number_constraints 0
_refine_ls_number_parameters 41
_refine_ls_number_reflns 623
_refine_ls_number_restraints 0
_refine_ls_R_factor_all 0.0223
_refine_ls_R_factor_gt 0.0205
_refine_ls_shift/su_max 0.0096
_refine_ls_shift/su_mean 0.0012
_refine_ls_structure_factor_coef F
_refine_ls_weighting_details w=1/[\s^2^(F)+0.0004F^2^]
_refine_ls_weighting_scheme sigma
_refine_ls_wR_factor_gt 0.0322
_refine_ls_wR_factor_ref 0.0332
_reflns_number_gt 581
_reflns_number_total 623
_reflns_threshold_expression I>3\s(I)
_cod_data_source_file sq3009.cif
_cod_data_source_block I_130
_cod_depositor_comments
;
The following automatic conversions were performed:
'_exptl_absorpt_correction_type' value 'Gaussian' changed to 'gaussian'
according to '/home/saulius/struct/CIF-dictionaries/cif_core.dic'
dictionary named 'cif_core.dic' version 2.4.1 from 2010-06-29.

Automatic conversion script
Id: cif_fix_enum 1527 2010-12-29 10:47:43Z saulius 

The following automatic conversions were performed:

'_exptl_absorpt_correction_type' value 'Gaussian' changed to
'gaussian' according to
/home/saulius/struct/CIF-dictionaries/cif_core.dic dictionary named
'cif_core.dic' version 2.4.1 from 2010-06-29.

Automatic conversion script
Id: cif_fix_values 1715 2011-07-08 13:25:40Z adriana 
;
_cod_database_code 2015395

loop_
_symmetry_equiv_pos_site_id
_symmetry_equiv_pos_as_xyz
1 x,y,z
2 1/2+x,y,1/2-z
3 1/2-x,1/2+y,1/2+z
4 -x,1/2+y,-z
5 -x,-y,-z
6 1/2-x,-y,1/2+z
7 1/2+x,1/2-y,1/2-z
8 x,1/2-y,z

loop_
_atom_site_type_symbol
_atom_site_label
_atom_site_fract_x
_atom_site_fract_y
_atom_site_fract_z
_atom_site_U_iso_or_equiv
_atom_site_adp_type
_atom_site_calc_flag
_atom_site_occupancy
Rb Rb2 0.00450(5) 0.25 0.71800(3) 0.01349(16) Uani d 1
Rb Rb1 0.17204(5) 0.25 0.07970(3) 0.01320(16) Uani d 1
P P 0.24068(14) 0.25 0.41541(8) 0.0100(3) Uani d 1
O O1 0.3079(4) 0.25 0.5505(3) 0.0159(8) Uani d 1
O O2 0.2729(3) 0.0427(3) 0.34255(18) 0.0191(6) Uani d 1
F F 0.0349(3) 0.25 0.4337(3) 0.0243(9) Uani d 1

loop_
_atom_site_aniso_label
_atom_site_aniso_U_11
_atom_site_aniso_U_22
_atom_site_aniso_U_33
_atom_site_aniso_U_12
_atom_site_aniso_U_13
_atom_site_aniso_U_23
_atom_site_aniso_type_symbol
Rb2 0.0140(3) 0.0142(3) 0.0122(3) 0 0.00057(13) 0 Rb
Rb1 0.0131(3) 0.0129(3) 0.0136(3) 0 -0.00027(13) 0 Rb
P 0.0101(5) 0.0097(5) 0.0101(5) 0 0.0002(3) 0 P
O1 0.0181(15) 0.0162(16) 0.0136(13) 0 -0.0036(11) 0 O
O2 0.0260(11) 0.0138(10) 0.0175(9) 0.0020(9) 0.0009(8) -0.0038(8) O
F 0.0104(13) 0.0422(18) 0.0203(14) 0 0.0000(10) 0 F

loop_
_atom_type_symbol
_atom_type_scat_dispersion_real
_atom_type_scat_dispersion_imag
_atom_type_scat_source
Rb -0.939 2.968 'International Tables Vol C Tables  4.2.6.8 and 6.1.1.1'
P 0.102 0.094 'International Tables Vol C Tables  4.2.6.8 and 6.1.1.1'
O 0.011 0.006 'International Tables Vol C Tables  4.2.6.8 and 6.1.1.1'
F 0.017 0.010 'International Tables Vol C Tables  4.2.6.8 and 6.1.1.1'

loop_
_exptl_crystal_face_index_h
_exptl_crystal_face_index_k
_exptl_crystal_face_index_l
_exptl_crystal_face_perp_dist
-1 -3 15 0.072
-1 5 -11 0.115
-5 6 9 0.051
-5 -1 -1 0.033
3 2 -3 0.119
-11 1 -11 0.063
8 -1 -4 0.093
4 1 12 0.060
1 -5 -8 0.093

loop_
_geom_angle_atom_site_label_1
_geom_angle_atom_site_label_2
_geom_angle_atom_site_label_3
_geom_angle_site_symmetry_1
_geom_angle_site_symmetry_3
_geom_angle
_geom_angle_publ_flag
O1 P O2 . . 114.75(10) no
O1 P O2 . 8_555 114.75(10) no
O1 P F . . 103.63(15) no
O2 P O2 . 8_555 115.10(12) no
O2 P F . . 103.15(11) no
O2 P O2 8_555 . 115.10(12) no
O2 P F 8_555 . 103.15(11) no

loop_
_geom_bond_atom_site_label_1
_geom_bond_atom_site_label_2
_geom_bond_site_symmetry_2
_geom_bond_distance
_geom_bond_publ_flag
P O1 . 1.511(3) no
P O2 . 1.499(2) no
P O2 8_555 1.499(2) no
P F . 1.625(3) no
Rb1 O1 2_455 3.164(3) no
Rb1 O1 6_554 3.0710(3) no
Rb1 O1 6_564 3.0710(3) no
Rb1 O2 . 3.133(2) no
Rb1 O2 2_455 3.472(2) no
Rb1 O2 6_554 3.091(2) no
Rb1 O2 3_554 3.091(2) no
Rb1 O2 7_455 3.472(2) no
Rb1 O2 8_555 3.133(2) no
Rb1 F . 3.863(3) no
Rb1 F 2_555 2.848(3) no
Rb2 O1 . 2.956(3) no
Rb2 O1 2_456 2.875(3) no
Rb2 O2 5_556 2.885(2) no
Rb2 O2 6_555 2.818(2) no
Rb2 O2 3_555 2.818(2) no
Rb2 O2 4_556 2.885(2) no
Rb2 F . 2.989(3) no
Rb2 F 5_556 3.4550(13) no
Rb2 F 5_566 3.4550(13) no
